data_7717228
loop_
_publ_author_name
'Burlakova, Maria'
'Blinnikova, Daria'
'Volkonovskiy, Gleb'
'Chai, Haoyang'
'Grebenyuk, Dimitry'
'Tsymbarenko, Dmitry'

_publ_section_title
;
 The first example of polymeric lanthanide
 <i>tetrakis</i>-trifluoroacetates in chemical solution deposition of
 up-converting NaGdF<sub>4</sub>:Yb,Er,Nd thin films.
;
_journal_issue 45
_journal_name_full 'Dalton transactions (Cambridge, England : 2003)'
_journal_page_first 18183
_journal_page_last 18192
_journal_paper_doi 10.1039/d4dt01114g
_journal_volume 53
_journal_year 2024
_chemical_formula_moiety 'C8 H5 F9 La N O7'
_chemical_formula_sum 'C8 H5 F9 La N O7'
_chemical_formula_weight 537.04
_space_group_crystal_system monoclinic
_space_group_IT_number 14
_space_group_name_Hall '-P 2ybc'
_space_group_name_H-M_alt 'P 1 21/c 1'
_atom_sites_solution_hydrogens mixed
_audit_creation_method SHELXL-2018/3
_audit_update_record
;
2024-10-05 deposited with the CCDC.	2024-10-10 downloaded from the CCDC.
;
_cell_angle_alpha 90
_cell_angle_beta 100.300(4)
_cell_angle_gamma 90
_cell_formula_units_Z 4
_cell_length_a 12.4741(13)
_cell_length_b 12.8468(12)
_cell_length_c 9.7054(9)
_cell_measurement_reflns_used 5202
_cell_measurement_temperature 100(2)
_cell_measurement_theta_max 34.06
_cell_measurement_theta_min 2.29
_cell_volume 1530.2(3)
_computing_cell_refinement 'SAINT (Bruker, 2014)'
_computing_data_collection 'APEX4 (Bruker, 2014)'
_computing_data_reduction 'SAINT (Bruker, 2014)'
_computing_molecular_graphics 'SHELXTL-2013/1 (Sheldrick, 2013)'
_computing_publication_material 'SHELXTL-2013/1 (Sheldrick, 2013)'
_computing_structure_refinement 'SHELXL-2018/3 (Sheldrick, 2018)'
_computing_structure_solution 'SHELXTL-2013/1 (Sheldrick, 2013)'
_diffrn_ambient_temperature 100(2)
_diffrn_measured_fraction_theta_full 0.999
_diffrn_measured_fraction_theta_max 0.998
_diffrn_measurement_device_type 'Bruker D8 Quest with Photon III detector'
_diffrn_measurement_method '\w scans'
_diffrn_radiation_type MoK\a
_diffrn_radiation_wavelength 0.71073
_diffrn_reflns_av_R_equivalents 0.0529
_diffrn_reflns_av_unetI/netI 0.0495
_diffrn_reflns_Laue_measured_fraction_full 0.999
_diffrn_reflns_Laue_measured_fraction_max 0.998
_diffrn_reflns_limit_h_max 16
_diffrn_reflns_limit_h_min -16
_diffrn_reflns_limit_k_max 16
_diffrn_reflns_limit_k_min -16
_diffrn_reflns_limit_l_max 10
_diffrn_reflns_limit_l_min -12
_diffrn_reflns_number 13695
_diffrn_reflns_point_group_measured_fraction_full 0.999
_diffrn_reflns_point_group_measured_fraction_max 0.998
_diffrn_reflns_theta_full 25.242
_diffrn_reflns_theta_max 27.999
_diffrn_reflns_theta_min 2.295
_diffrn_source 'Micro-focus sealed X-ray tube'
_exptl_absorpt_coefficient_mu 2.929
_exptl_absorpt_correction_T_max 0.7473
_exptl_absorpt_correction_T_min 0.6223
_exptl_absorpt_correction_type multi-scan
_exptl_absorpt_process_details
;
 SADABS 2016/2: Krause, L., Herbst-Irmer, R., Sheldrick G.M. & Stalke D.,
 J. Appl. Cryst. 48 (2015) 3-10
;
_exptl_crystal_colour colorless
_exptl_crystal_density_diffrn 2.331
_exptl_crystal_description plate
_exptl_crystal_F_000 1016
_exptl_crystal_size_max 0.239
_exptl_crystal_size_mid 0.072
_exptl_crystal_size_min 0.039
_refine_diff_density_max 1.065
_refine_diff_density_min -0.830
_refine_diff_density_rms 0.138
_refine_ls_extinction_method none
_refine_ls_goodness_of_fit_ref 1.007
_refine_ls_hydrogen_treatment constr
_refine_ls_matrix_type full
_refine_ls_number_parameters 236
_refine_ls_number_reflns 3685
_refine_ls_number_restraints 0
_refine_ls_restrained_S_all 1.007
_refine_ls_R_factor_all 0.0349
_refine_ls_R_factor_gt 0.0281
_refine_ls_shift/su_max 0.001
_refine_ls_shift/su_mean 0.000
_refine_ls_structure_factor_coef Fsqd
_refine_ls_weighting_details 'w=1/[\s^2^(Fo^2^)+(0.0279P)^2^] where P=(Fo^2^+2Fc^2^)/3'
_refine_ls_weighting_scheme calc
_refine_ls_wR_factor_gt 0.0636
_refine_ls_wR_factor_ref 0.0674
_reflns_Friedel_coverage 0.000
_reflns_number_gt 3165
_reflns_number_total 3685
_reflns_threshold_expression 'I > 2\s(I)'
_cod_data_source_file d4dt01114g2.cif
_cod_data_source_block Latfa3CH3CN
_cod_depositor_comments 'Adding full bibliography for 7717225--7717231.cif.'
_cod_original_sg_symbol_H-M 'P 21/c'
_cod_database_code 7717228
_shelx_shelxl_version_number 2018/3
_shelx_space_group_comment
;
The symmetry employed for this shelxl refinement is uniquely defined
by the following loop, which should always be used as a source of
symmetry information in preference to the above space-group names.
They are only intended as comments.
;
_shelx_estimated_absorpt_t_min 0.541
_shelx_estimated_absorpt_t_max 0.894

loop_
_space_group_symop_operation_xyz
'x, y, z'
'-x, y+1/2, -z+1/2'
'-x, -y, -z'
'x, -y-1/2, z-1/2'

loop_
_atom_site_label
_atom_site_type_symbol
_atom_site_fract_x
_atom_site_fract_y
_atom_site_fract_z
_atom_site_U_iso_or_equiv
_atom_site_adp_type
_atom_site_occupancy
_atom_site_site_symmetry_order
_atom_site_calc_flag
_atom_site_refinement_flags_posn
_atom_site_refinement_flags_adp
_atom_site_refinement_flags_occupancy
_atom_site_disorder_assembly
_atom_site_disorder_group
La1 La 0.62328(2) 0.36252(2) 0.52232(2) 0.01002(6) Uani 1 1 d . . . . .
N1 N 0.7970(2) 0.4742(2) 0.4651(3) 0.0216(6) Uani 1 1 d . . . . .
O1W O 0.49273(19) 0.36618(15) 0.6874(2) 0.0164(5) Uani 1 1 d . . . . .
H1W H 0.476319 0.308778 0.724596 0.025 Uiso 1 1 d R U . . .
H2W H 0.475139 0.418378 0.727586 0.025 Uiso 1 1 d R U . . .
O1 O 0.40196(18) 0.45207(16) 0.4098(2) 0.0148(4) Uani 1 1 d . . . . .
O2 O 0.44852(17) 0.28953(16) 0.3719(2) 0.0135(4) Uani 1 1 d . . . . .
O3 O 0.77227(19) 0.34782(17) 0.7272(2) 0.0171(5) Uani 1 1 d . . . . .
O4 O 0.72748(19) 0.25002(17) 0.8982(2) 0.0178(5) Uani 1 1 d . . . . .
O5 O 0.60004(19) 0.18393(17) 0.6109(2) 0.0166(5) Uani 1 1 d . . . . .
O6 O 0.59665(18) 0.06162(16) 0.7753(2) 0.0130(4) Uani 1 1 d . . . . .
C1 C 0.3835(3) 0.3632(2) 0.3598(3) 0.0130(6) Uani 1 1 d . . . . .
C2 C 0.2680(3) 0.3410(2) 0.2770(4) 0.0180(7) Uani 1 1 d . . . . .
C3 C 0.7904(3) 0.3030(2) 0.8421(3) 0.0141(6) Uani 1 1 d . . . . .
C4 C 0.9076(3) 0.3133(3) 0.9234(3) 0.0206(7) Uani 1 1 d . . . . .
C5 C 0.6132(2) 0.0956(2) 0.6604(3) 0.0116(6) Uani 1 1 d . . . . .
C6 C 0.6590(3) 0.0149(2) 0.5668(3) 0.0152(6) Uani 1 1 d . . . . .
C7 C 0.8540(3) 0.5195(3) 0.4084(3) 0.0221(7) Uani 1 1 d . . . . .
C8 C 0.9266(3) 0.5767(3) 0.3332(4) 0.0365(10) Uani 1 1 d . . . . .
H8A H 0.961500 0.633474 0.392183 0.055 Uiso 1 1 calc R U . . .
H8B H 0.884569 0.605447 0.246641 0.055 Uiso 1 1 calc R U . . .
H8C H 0.982611 0.529441 0.310354 0.055 Uiso 1 1 calc R U . . .
F1 F 0.21542(18) 0.42550(16) 0.2275(2) 0.0327(5) Uani 1 1 d . . . . .
F2 F 0.27144(18) 0.27631(18) 0.1709(2) 0.0377(6) Uani 1 1 d . . . . .
F3 F 0.20875(17) 0.29423(18) 0.3610(2) 0.0337(5) Uani 1 1 d . . . . .
F4 F 0.94673(17) 0.40924(18) 0.9167(2) 0.0308(5) Uani 1 1 d . . . . .
F5 F 0.91652(17) 0.28968(18) 1.0587(2) 0.0297(5) Uani 1 1 d . . . . .
F6 F 0.97336(18) 0.24887(19) 0.8696(2) 0.0339(5) Uani 1 1 d . . . . .
F7 F 0.60610(17) 0.01733(17) 0.4353(2) 0.0287(5) Uani 1 1 d . . . . .
F8 F 0.65606(19) -0.08236(15) 0.6129(2) 0.0289(5) Uani 1 1 d . . . . .
F9 F 0.76379(16) 0.03641(15) 0.5642(2) 0.0235(4) Uani 1 1 d . . . . .

loop_
_atom_site_aniso_label
_atom_site_aniso_U_11
_atom_site_aniso_U_22
_atom_site_aniso_U_33
_atom_site_aniso_U_23
_atom_site_aniso_U_13
_atom_site_aniso_U_12
La1 0.01348(10) 0.00838(10) 0.00870(10) 0.00022(6) 0.00334(6) 0.00015(7)
N1 0.0208(15) 0.0246(15) 0.0190(14) -0.0002(11) 0.0026(11) -0.0054(13)
O1W 0.0251(12) 0.0105(11) 0.0165(12) -0.0002(8) 0.0120(9) 0.0012(9)
O1 0.0213(12) 0.0098(10) 0.0137(11) -0.0021(8) 0.0040(9) -0.0021(9)
O2 0.0148(11) 0.0128(10) 0.0131(11) -0.0007(8) 0.0029(8) -0.0003(9)
O3 0.0204(12) 0.0173(12) 0.0128(11) 0.0020(8) 0.0011(9) -0.0010(9)
O4 0.0201(12) 0.0183(11) 0.0160(12) 0.0003(9) 0.0054(9) -0.0055(10)
O5 0.0225(12) 0.0095(11) 0.0178(11) 0.0024(8) 0.0036(9) -0.0007(9)
O6 0.0193(11) 0.0110(10) 0.0089(10) -0.0010(7) 0.0031(8) -0.0012(9)
C1 0.0180(15) 0.0127(15) 0.0086(15) 0.0014(10) 0.0031(11) -0.0019(12)
C2 0.0180(16) 0.0147(16) 0.0205(17) -0.0025(12) 0.0013(13) 0.0009(13)
C3 0.0198(16) 0.0089(14) 0.0143(15) -0.0011(11) 0.0049(12) 0.0007(12)
C4 0.0181(16) 0.030(2) 0.0135(16) 0.0039(13) 0.0030(12) 0.0020(15)
C5 0.0131(14) 0.0097(13) 0.0117(14) -0.0001(11) 0.0014(11) -0.0030(12)
C6 0.0198(16) 0.0154(15) 0.0111(14) 0.0021(11) 0.0045(12) -0.0001(13)
C7 0.0196(17) 0.0271(19) 0.0182(18) -0.0003(14) -0.0004(13) -0.0022(15)
C8 0.026(2) 0.052(3) 0.030(2) 0.0152(19) 0.0037(16) -0.013(2)
F1 0.0296(12) 0.0223(11) 0.0405(13) 0.0058(9) -0.0087(10) 0.0055(10)
F2 0.0274(12) 0.0451(15) 0.0357(13) -0.0261(11) -0.0076(10) 0.0036(11)
F3 0.0223(11) 0.0373(13) 0.0417(14) 0.0065(10) 0.0063(10) -0.0097(10)
F4 0.0242(11) 0.0373(13) 0.0292(12) 0.0026(9) -0.0003(9) -0.0161(10)
F5 0.0243(11) 0.0477(14) 0.0159(11) 0.0075(9) 0.0005(8) 0.0042(10)
F6 0.0215(11) 0.0506(15) 0.0305(13) 0.0008(10) 0.0074(9) 0.0137(11)
F7 0.0331(12) 0.0388(12) 0.0130(10) -0.0094(8) 0.0011(8) 0.0042(10)
F8 0.0512(14) 0.0090(9) 0.0342(12) 0.0024(8) 0.0283(11) 0.0045(10)
F9 0.0180(10) 0.0244(11) 0.0307(11) -0.0015(8) 0.0112(8) 0.0020(8)

loop_
_atom_type_symbol
_atom_type_description
_atom_type_scat_dispersion_real
_atom_type_scat_dispersion_imag
_atom_type_scat_source
C C 0.0033 0.0016 'International Tables Vol C Tables 4.2.6.8 and 6.1.1.4'
H H 0.0000 0.0000 'International Tables Vol C Tables 4.2.6.8 and 6.1.1.4'
N N 0.0061 0.0033 'International Tables Vol C Tables 4.2.6.8 and 6.1.1.4'
O O 0.0106 0.0060 'International Tables Vol C Tables 4.2.6.8 and 6.1.1.4'
F F 0.0171 0.0103 'International Tables Vol C Tables 4.2.6.8 and 6.1.1.4'
La La -0.2871 2.4523 'International Tables Vol C Tables 4.2.6.8 and 6.1.1.4'

loop_
_geom_angle_atom_site_label_1
_geom_angle_atom_site_label_2
_geom_angle_atom_site_label_3
_geom_angle
_geom_angle_site_symmetry_1
_geom_angle_site_symmetry_3
_geom_angle_publ_flag
O4 La1 O3 87.77(8) 4_565 . ?
O4 La1 O1W 144.14(7) 4_565 . ?
O3 La1 O1W 88.17(8) . . ?
O4 La1 O5 74.07(7) 4_565 . ?
O3 La1 O5 76.63(7) . . ?
O1W La1 O5 70.33(7) . . ?
O4 La1 O1 143.81(7) 4_565 3_666 ?
O3 La1 O1 88.45(7) . 3_666 ?
O1W La1 O1 71.60(7) . 3_666 ?
O5 La1 O1 139.33(7) . 3_666 ?
O4 La1 O6 75.55(7) 4_565 4_565 ?
O3 La1 O6 137.42(7) . 4_565 ?
O1W La1 O6 127.50(7) . 4_565 ?
O5 La1 O6 132.33(7) . 4_565 ?
O1 La1 O6 83.27(7) 3_666 4_565 ?
O4 La1 O2 88.61(7) 4_565 . ?
O3 La1 O2 150.03(7) . . ?
O1W La1 O2 77.64(7) . . ?
O5 La1 O2 73.77(7) . . ?
O1 La1 O2 111.21(7) 3_666 . ?
O6 La1 O2 69.62(7) 4_565 . ?
O4 La1 N1 72.25(8) 4_565 . ?
O3 La1 N1 72.23(8) . . ?
O1W La1 N1 139.12(8) . . ?
O5 La1 N1 134.39(8) . . ?
O1 La1 N1 72.34(8) 3_666 . ?
O6 La1 N1 65.44(8) 4_565 . ?
O2 La1 N1 134.17(7) . . ?
O4 La1 O1 126.18(7) 4_565 . ?
O3 La1 O1 146.02(7) . . ?
O1W La1 O1 64.00(7) . . ?
O5 La1 O1 108.80(7) . . ?
O1 La1 O1 65.29(8) 3_666 . ?
O6 La1 O1 63.68(6) 4_565 . ?
O2 La1 O1 45.93(6) . . ?
N1 La1 O1 115.73(7) . . ?
C7 N1 La1 162.7(3) . . ?
La1 O1 La1 114.71(8) 3_666 . ?
C1 O2 La1 104.46(18) . . ?
C3 O3 La1 138.4(2) . . ?
C3 O4 La1 173.4(2) . 4_566 ?
C5 O5 La1 165.9(2) . . ?
C5 O6 La1 133.63(19) . 4_566 ?
O2 C1 O1 126.2(3) . . ?
O2 C1 C2 116.3(3) . . ?
O1 C1 C2 117.5(3) . . ?
O2 C1 La1 52.95(16) . . ?
O1 C1 La1 73.25(18) . . ?
C2 C1 La1 169.1(2) . . ?
F1 C2 F2 108.4(3) . . ?
F1 C2 F3 107.5(3) . . ?
F2 C2 F3 106.8(3) . . ?
F1 C2 C1 113.3(3) . . ?
F2 C2 C1 111.2(3) . . ?
F3 C2 C1 109.3(3) . . ?
O4 C3 O3 128.6(3) . . ?
O4 C3 C4 116.2(3) . . ?
O3 C3 C4 115.2(3) . . ?
F4 C4 F5 107.0(3) . . ?
F4 C4 F6 107.3(3) . . ?
F5 C4 F6 107.2(3) . . ?
F4 C4 C3 112.2(3) . . ?
F5 C4 C3 113.0(3) . . ?
F6 C4 C3 109.9(3) . . ?
O5 C5 O6 129.7(3) . . ?
O5 C5 C6 115.1(3) . . ?
O6 C5 C6 115.2(3) . . ?
F7 C6 F8 107.9(3) . . ?
F7 C6 F9 107.2(2) . . ?
F8 C6 F9 106.6(3) . . ?
F7 C6 C5 112.0(3) . . ?
F8 C6 C5 113.3(2) . . ?
F9 C6 C5 109.6(3) . . ?
N1 C7 C8 179.0(4) . . ?

loop_
_geom_bond_atom_site_label_1
_geom_bond_atom_site_label_2
_geom_bond_distance
_geom_bond_site_symmetry_2
_geom_bond_publ_flag
La1 O4 2.407(2) 4_565 ?
La1 O3 2.474(2) . ?
La1 O1W 2.481(2) . ?
La1 O5 2.485(2) . ?
La1 O1 2.506(2) 3_666 ?
La1 O6 2.554(2) 4_565 ?
La1 O2 2.574(2) . ?
La1 N1 2.737(3) . ?
La1 O1 3.010(2) . ?
N1 C7 1.135(4) . ?
O1 C1 1.246(3) . ?
O2 C1 1.239(4) . ?
O3 C3 1.240(4) . ?
O4 C3 1.236(4) . ?
O5 C5 1.231(4) . ?
O6 C5 1.248(3) . ?
C1 C2 1.545(4) . ?
C2 F1 1.314(4) . ?
C2 F2 1.330(4) . ?
C2 F3 1.337(4) . ?
C3 C4 1.538(5) . ?
C4 F4 1.332(4) . ?
C4 F5 1.333(4) . ?
C4 F6 1.336(4) . ?
C5 C6 1.554(4) . ?
C6 F7 1.328(4) . ?
C6 F8 1.330(4) . ?
C6 F9 1.341(4) . ?
C7 C8 1.459(5) . ?
